data_7229475
loop_
_publ_author_name
'Li, Guijun'
'Xu, Xiaoliang'
'Tian, Hongchang'
'Liu, Xiaotong'
'Chen, Wen'
'Yang, Xiaodong'
'Zhang, Hongbin'

_publ_section_title
;
 Asymmetric synthesis of \d-amino acid derivatives via diastereoselective
 vinylogous Mannich reactions between N-tert-butanesulfinyl imines and
 dioxinone-derived lithium dienolate
;
_journal_issue 80
_journal_name_full 'RSC Advances'
_journal_page_first 50822
_journal_paper_doi 10.1039/C7RA10529K
_journal_volume 7
_journal_year 2017
_chemical_absolute_configuration ad
_chemical_formula_sum 'C18 H25 N O4 S'
_chemical_formula_weight 351.45
_chemical_name_systematic
;
 ?
;
_space_group_crystal_system orthorhombic
_space_group_IT_number 19
_space_group_name_Hall 'P 2ac 2ab'
_space_group_name_H-M_alt 'P 21 21 21'
_symmetry_space_group_name_Hall 'P 2ac 2ab'
_symmetry_space_group_name_H-M 'P 21 21 21'
_atom_sites_solution_hydrogens geom
_audit_creation_method SHELXL-2014
_audit_update_record
;
2017-09-09 deposited with the CCDC.
2017-10-26 downloaded from the CCDC.
;
_cell_angle_alpha 90
_cell_angle_beta 90
_cell_angle_gamma 90
_cell_formula_units_Z 4
_cell_length_a 10.551(7)
_cell_length_b 11.366(8)
_cell_length_c 16.422(11)
_cell_measurement_reflns_used 928
_cell_measurement_temperature 293(2)
_cell_measurement_theta_max 15.8903
_cell_measurement_theta_min 2.4805
_cell_volume 1969(2)
_computing_cell_refinement 'Bruker SMART'
_computing_data_collection 'Bruker SMART'
_computing_data_reduction 'Bruker SAINT'
_computing_molecular_graphics 'SHELXL-2014 (Sheldrick, 2014)'
_computing_publication_material 'SHELXL-2014 (Sheldrick, 2014)'
_computing_structure_refinement 'SHELXL-2014 (Sheldrick, 2014)'
_computing_structure_solution 'SHELXL-2014 (Sheldrick, 2014)'
_diffrn_ambient_temperature 293(2)
_diffrn_measured_fraction_theta_full 0.976
_diffrn_measured_fraction_theta_max 0.997
_diffrn_measurement_device_type 'CCD area detector'
_diffrn_measurement_method 'phi and omega scans'
_diffrn_radiation_type MoK\a
_diffrn_radiation_wavelength 0.71073
_diffrn_reflns_av_R_equivalents 0.0730
_diffrn_reflns_av_unetI/netI 0.0882
_diffrn_reflns_Laue_measured_fraction_full 0.976
_diffrn_reflns_Laue_measured_fraction_max 0.997
_diffrn_reflns_limit_h_max 12
_diffrn_reflns_limit_h_min -12
_diffrn_reflns_limit_k_max 13
_diffrn_reflns_limit_k_min -12
_diffrn_reflns_limit_l_max 19
_diffrn_reflns_limit_l_min -19
_diffrn_reflns_number 11219
_diffrn_reflns_point_group_measured_fraction_full 0.975
_diffrn_reflns_point_group_measured_fraction_max 0.997
_diffrn_reflns_theta_full 25.242
_diffrn_reflns_theta_max 24.997
_diffrn_reflns_theta_min 2.179
_diffrn_source 'sealed tube'
_exptl_absorpt_coefficient_mu 0.184
_exptl_absorpt_correction_T_max 0.973
_exptl_absorpt_correction_T_min 0.942
_exptl_absorpt_correction_type multi-scan
_exptl_absorpt_process_details sadabs
_exptl_crystal_colour COLOURLESS
_exptl_crystal_density_diffrn 1.185
_exptl_crystal_description PLATE
_exptl_crystal_F_000 752
_exptl_crystal_size_max 0.330
_exptl_crystal_size_mid 0.280
_exptl_crystal_size_min 0.150
_refine_diff_density_max 0.187
_refine_diff_density_min -0.181
_refine_diff_density_rms 0.036
_refine_ls_abs_structure_details
;
 Flack x determined using 541 quotients [(I+)-(I-)]/[(I+)+(I-)]
 (Parsons, Flack and Wagner, Acta Cryst. B69 (2013) 249-259).
;
_refine_ls_abs_structure_Flack 0.11(11)
_refine_ls_extinction_method none
_refine_ls_goodness_of_fit_ref 0.945
_refine_ls_hydrogen_treatment constr
_refine_ls_matrix_type full
_refine_ls_number_parameters 222
_refine_ls_number_reflns 3469
_refine_ls_number_restraints 0
_refine_ls_restrained_S_all 0.945
_refine_ls_R_factor_all 0.1202
_refine_ls_R_factor_gt 0.0525
_refine_ls_shift/su_max 0.000
_refine_ls_shift/su_mean 0.000
_refine_ls_structure_factor_coef Fsqd
_refine_ls_weighting_details 'w=1/[\s^2^(Fo^2^)+(0.0484P)^2^] where P=(Fo^2^+2Fc^2^)/3'
_refine_ls_weighting_scheme calc
_refine_ls_wR_factor_gt 0.1073
_refine_ls_wR_factor_ref 0.1263
_reflns_Friedel_coverage 0.744
_reflns_Friedel_fraction_full 0.974
_reflns_Friedel_fraction_max 0.997
_reflns_number_gt 1814
_reflns_number_total 3469
_reflns_threshold_expression 'I > 2\s(I)'
_cod_data_source_file c7ra10529k2.cif
_cod_data_source_block 1_CCDC2
_cod_database_code 7229475
_shelx_space_group_comment
;
The symmetry employed for this shelxl refinement is uniquely defined
by the following loop, which should always be used as a source of
symmetry information in preference to the above space-group names.
They are only intended as comments.
;
_shelx_estimated_absorpt_t_min 0.942
_shelx_estimated_absorpt_t_max 0.973
_shelxl_version_number 2014-3

loop_
_space_group_symop_operation_xyz
'x, y, z'
'-x+1/2, -y, z+1/2'
'-x, y+1/2, -z+1/2'
'x+1/2, -y+1/2, -z'

loop_
_atom_site_label
_atom_site_type_symbol
_atom_site_fract_x
_atom_site_fract_y
_atom_site_fract_z
_atom_site_U_iso_or_equiv
_atom_site_adp_type
_atom_site_occupancy
_atom_site_site_symmetry_order
_atom_site_calc_flag
_atom_site_refinement_flags_posn
_atom_site_refinement_flags_adp
S1 S 0.54631(16) 0.65646(14) 0.91770(8) 0.0760(5) Uani 1 1 d . .
O1 O 0.9302(4) 0.1663(3) 0.9604(3) 0.0840(12) Uani 1 1 d . .
O2 O 1.0224(3) 0.3348(3) 0.9890(2) 0.0705(10) Uani 1 1 d . .
O3 O 0.9123(3) 0.4857(3) 1.0570(2) 0.0691(11) Uani 1 1 d . .
O4 O 0.4228(5) 0.7133(4) 0.9336(3) 0.1274(19) Uani 1 1 d . .
N1 N 0.5784(3) 0.5531(3) 0.9850(2) 0.0518(11) Uani 1 1 d . .
H1 H 0.5577 0.4810 0.9763 0.062 Uiso 1 1 calc R U
C1 C 0.5599(5) 0.6465(5) 1.1239(3) 0.0538(13) Uani 1 1 d . .
C2 C 0.4341(6) 0.6220(6) 1.1315(4) 0.084(2) Uani 1 1 d . .
H2 H 0.3945 0.5739 1.0934 0.101 Uiso 1 1 calc R U
C3 C 0.3652(7) 0.6675(8) 1.1950(5) 0.118(3) Uani 1 1 d . .
H3 H 0.2794 0.6499 1.1993 0.142 Uiso 1 1 calc R U
C4 C 0.4189(11) 0.7362(8) 1.2504(5) 0.119(3) Uani 1 1 d . .
H4 H 0.3713 0.7631 1.2942 0.143 Uiso 1 1 calc R U
C5 C 0.5416(12) 0.7675(7) 1.2438(4) 0.108(3) Uani 1 1 d . .
H5 H 0.5778 0.8192 1.2810 0.130 Uiso 1 1 calc R U
C6 C 0.6145(6) 0.7203(6) 1.1792(4) 0.082(2) Uani 1 1 d . .
H6 H 0.6998 0.7397 1.1745 0.099 Uiso 1 1 calc R U
C7 C 0.6431(4) 0.5876(4) 1.0601(3) 0.0480(13) Uani 1 1 d . .
H7 H 0.7125 0.6412 1.0461 0.058 Uiso 1 1 calc R U
C8 C 0.7000(4) 0.4753(4) 1.0988(3) 0.0569(14) Uani 1 1 d . .
H8A H 0.7307 0.4947 1.1528 0.068 Uiso 1 1 calc R U
H8B H 0.6329 0.4177 1.1050 0.068 Uiso 1 1 calc R U
C9 C 0.8047(5) 0.4209(5) 1.0523(3) 0.0551(14) Uani 1 1 d . .
C10 C 0.8029(5) 0.3191(5) 1.0133(3) 0.0592(14) Uani 1 1 d . .
H10 H 0.7261 0.2806 1.0053 0.071 Uiso 1 1 calc R U
C11 C 0.9175(5) 0.2672(6) 0.9833(3) 0.0631(15) Uani 1 1 d . .
C12 C 1.0080(5) 0.4608(5) 0.9965(4) 0.0686(16) Uani 1 1 d . .
C13 C 1.1311(5) 0.5070(6) 1.0306(5) 0.108(2) Uani 1 1 d . .
H13A H 1.1525 0.4641 1.0791 0.161 Uiso 1 1 calc R U
H13B H 1.1220 0.5889 1.0435 0.161 Uiso 1 1 calc R U
H13C H 1.1972 0.4973 0.9910 0.161 Uiso 1 1 calc R U
C14 C 0.9695(6) 0.5123(5) 0.9167(4) 0.097(2) Uani 1 1 d . .
H14A H 1.0340 0.4968 0.8769 0.145 Uiso 1 1 calc R U
H14B H 0.9586 0.5958 0.9225 0.145 Uiso 1 1 calc R U
H14C H 0.8911 0.4776 0.8994 0.145 Uiso 1 1 calc R U
C15 C 0.5175(6) 0.5619(5) 0.8294(3) 0.0694(17) Uani 1 1 d . .
C16 C 0.4011(6) 0.4891(7) 0.8430(4) 0.109(2) Uani 1 1 d . .
H16A H 0.4178 0.4312 0.8842 0.164 Uiso 1 1 calc R U
H16B H 0.3782 0.4504 0.7931 0.164 Uiso 1 1 calc R U
H16C H 0.3328 0.5389 0.8603 0.164 Uiso 1 1 calc R U
C17 C 0.4956(8) 0.6481(7) 0.7590(4) 0.116(2) Uani 1 1 d . .
H17A H 0.4261 0.6993 0.7720 0.174 Uiso 1 1 calc R U
H17B H 0.4762 0.6049 0.7103 0.174 Uiso 1 1 calc R U
H17C H 0.5707 0.6941 0.7505 0.174 Uiso 1 1 calc R U
C18 C 0.6339(6) 0.4860(7) 0.8135(4) 0.109(3) Uani 1 1 d . .
H18A H 0.7081 0.5349 0.8124 0.163 Uiso 1 1 calc R U
H18B H 0.6248 0.4466 0.7622 0.163 Uiso 1 1 calc R U
H18C H 0.6422 0.4287 0.8561 0.163 Uiso 1 1 calc R U

loop_
_atom_site_aniso_label
_atom_site_aniso_U_11
_atom_site_aniso_U_22
_atom_site_aniso_U_33
_atom_site_aniso_U_23
_atom_site_aniso_U_13
_atom_site_aniso_U_12
S1 0.1093(13) 0.0544(9) 0.0643(9) 0.0049(8) -0.0098(9) 0.0037(10)
O1 0.083(3) 0.046(3) 0.122(3) -0.001(2) 0.006(2) 0.011(2)
O2 0.049(2) 0.055(2) 0.108(3) 0.002(2) 0.009(2) 0.010(2)
O3 0.048(2) 0.061(2) 0.098(3) -0.010(2) 0.004(2) -0.002(2)
O4 0.166(4) 0.123(4) 0.094(3) -0.008(3) -0.014(3) 0.098(4)
N1 0.072(3) 0.034(2) 0.049(2) -0.0060(19) -0.004(2) 0.002(2)
C1 0.068(4) 0.046(3) 0.047(3) -0.008(3) -0.003(3) 0.005(3)
C2 0.067(4) 0.100(5) 0.087(4) -0.036(4) 0.027(4) -0.010(4)
C3 0.105(6) 0.132(8) 0.117(6) -0.033(6) 0.048(5) 0.002(5)
C4 0.159(9) 0.109(7) 0.090(6) -0.022(5) 0.032(7) 0.040(7)
C5 0.184(9) 0.082(5) 0.060(4) -0.024(4) -0.013(6) 0.014(6)
C6 0.100(5) 0.076(5) 0.071(4) -0.012(4) -0.016(4) 0.005(4)
C7 0.050(3) 0.043(3) 0.051(3) -0.001(3) 0.003(3) -0.002(2)
C8 0.053(3) 0.051(3) 0.066(3) 0.011(3) 0.006(3) 0.001(3)
C9 0.045(3) 0.052(4) 0.068(4) 0.008(3) 0.000(3) 0.000(3)
C10 0.044(3) 0.045(4) 0.089(4) 0.001(3) 0.002(3) 0.004(3)
C11 0.056(4) 0.051(4) 0.083(4) 0.018(3) 0.003(3) 0.003(3)
C12 0.053(3) 0.048(4) 0.104(5) 0.005(3) 0.013(4) 0.006(3)
C13 0.047(3) 0.096(5) 0.180(7) -0.033(5) 0.010(4) -0.016(4)
C14 0.093(4) 0.074(4) 0.124(5) 0.029(4) 0.026(5) 0.002(4)
C15 0.075(4) 0.083(5) 0.050(3) -0.004(3) -0.006(3) 0.001(4)
C16 0.100(5) 0.137(7) 0.091(5) -0.007(5) -0.018(4) -0.032(5)
C17 0.134(5) 0.148(7) 0.066(4) 0.014(5) -0.012(4) 0.007(6)
C18 0.115(5) 0.138(7) 0.073(4) -0.027(5) 0.018(4) 0.015(5)

loop_
_atom_type_symbol
_atom_type_description
_atom_type_scat_dispersion_real
_atom_type_scat_dispersion_imag
_atom_type_scat_source
C C 0.0033 0.0016 'International Tables Vol C Tables 4.2.6.8 and 6.1.1.4'
H H 0.0000 0.0000 'International Tables Vol C Tables 4.2.6.8 and 6.1.1.4'
N N 0.0061 0.0033 'International Tables Vol C Tables 4.2.6.8 and 6.1.1.4'
O O 0.0106 0.0060 'International Tables Vol C Tables 4.2.6.8 and 6.1.1.4'
S S 0.1246 0.1234 'International Tables Vol C Tables 4.2.6.8 and 6.1.1.4'

loop_
_geom_angle_atom_site_label_1
_geom_angle_atom_site_label_2
_geom_angle_atom_site_label_3
_geom_angle
O4 S1 N1 112.0(3)
O4 S1 C15 104.5(3)
N1 S1 C15 98.5(2)
C11 O2 C12 118.9(4)
C9 O3 C12 116.1(4)
C7 N1 S1 118.0(3)
C7 N1 H1 121.0
S1 N1 H1 121.0
C2 C1 C6 118.4(5)
C2 C1 C7 122.4(5)
C6 C1 C7 119.0(5)
C1 C2 C3 120.6(6)
C1 C2 H2 119.7
C3 C2 H2 119.7
C4 C3 C2 121.1(8)
C4 C3 H3 119.4
C2 C3 H3 119.4
C3 C4 C5 120.8(8)
C3 C4 H4 119.6
C5 C4 H4 119.6
C4 C5 C6 118.8(8)
C4 C5 H5 120.6
C6 C5 H5 120.6
C1 C6 C5 120.2(7)
C1 C6 H6 119.9
C5 C6 H6 119.9
N1 C7 C1 115.4(4)
N1 C7 C8 107.8(4)
C1 C7 C8 107.7(4)
N1 C7 H7 108.6
C1 C7 H7 108.6
C8 C7 H7 108.6
C9 C8 C7 115.0(4)
C9 C8 H8A 108.5
C7 C8 H8A 108.5
C9 C8 H8B 108.5
C7 C8 H8B 108.5
H8A C8 H8B 107.5
C10 C9 O3 121.0(5)
C10 C9 C8 127.2(5)
O3 C9 C8 111.7(5)
C9 C10 C11 121.0(5)
C9 C10 H10 119.5
C11 C10 H10 119.5
O1 C11 O2 117.9(5)
O1 C11 C10 126.0(5)
O2 C11 C10 115.7(5)
O3 C12 O2 109.0(4)
O3 C12 C14 109.7(4)
O2 C12 C14 110.1(5)
O3 C12 C13 106.1(5)
O2 C12 C13 106.6(5)
C14 C12 C13 115.1(6)
C12 C13 H13A 109.5
C12 C13 H13B 109.5
H13A C13 H13B 109.5
C12 C13 H13C 109.5
H13A C13 H13C 109.5
H13B C13 H13C 109.5
C12 C14 H14A 109.5
C12 C14 H14B 109.5
H14A C14 H14B 109.5
C12 C14 H14C 109.5
H14A C14 H14C 109.5
H14B C14 H14C 109.5
C16 C15 C18 111.9(6)
C16 C15 C17 110.0(6)
C18 C15 C17 110.8(5)
C16 C15 S1 110.1(4)
C18 C15 S1 109.5(4)
C17 C15 S1 104.3(4)
C15 C16 H16A 109.5
C15 C16 H16B 109.5
H16A C16 H16B 109.5
C15 C16 H16C 109.5
H16A C16 H16C 109.5
H16B C16 H16C 109.5
C15 C17 H17A 109.5
C15 C17 H17B 109.5
H17A C17 H17B 109.5
C15 C17 H17C 109.5
H17A C17 H17C 109.5
H17B C17 H17C 109.5
C15 C18 H18A 109.5
C15 C18 H18B 109.5
H18A C18 H18B 109.5
C15 C18 H18C 109.5
H18A C18 H18C 109.5
H18B C18 H18C 109.5

loop_
_geom_bond_atom_site_label_1
_geom_bond_atom_site_label_2
_geom_bond_distance
S1 O4 1.478(5)
S1 N1 1.649(4)
S1 C15 1.831(6)
O1 C11 1.214(6)
O2 C11 1.350(6)
O2 C12 1.446(6)
O3 C9 1.355(6)
O3 C12 1.445(6)
N1 C7 1.463(5)
N1 H1 0.8600
C1 C2 1.362(7)
C1 C6 1.365(7)
C1 C7 1.521(6)
C2 C3 1.372(8)
C2 H2 0.9300
C3 C4 1.325(11)
C3 H3 0.9300
C4 C5 1.347(10)
C4 H4 0.9300
C5 C6 1.415(10)
C5 H5 0.9300
C6 H6 0.9300
C7 C8 1.547(6)
C7 H7 0.9800
C8 C9 1.479(6)
C8 H8A 0.9700
C8 H8B 0.9700
C9 C10 1.323(7)
C10 C11 1.433(7)
C10 H10 0.9300
C12 C14 1.491(7)
C12 C13 1.509(7)
C13 H13A 0.9600
C13 H13B 0.9600
C13 H13C 0.9600
C14 H14A 0.9600
C14 H14B 0.9600
C14 H14C 0.9600
C15 C16 1.497(8)
C15 C18 1.524(8)
C15 C17 1.533(8)
C16 H16A 0.9600
C16 H16B 0.9600
C16 H16C 0.9600
C17 H17A 0.9600
C17 H17B 0.9600
C17 H17C 0.9600
C18 H18A 0.9600
C18 H18B 0.9600
C18 H18C 0.9600

loop_
_geom_hbond_atom_site_label_D
_geom_hbond_atom_site_label_H
_geom_hbond_atom_site_label_A
_geom_hbond_distance_DH
_geom_hbond_distance_HA
_geom_hbond_distance_DA
_geom_hbond_angle_DHA
_geom_hbond_site_symmetry_A
N1 H1 O1 0.86 2.39 3.077(6) 137.6 4_457
C8 H8B O1 0.97 2.58 3.412(6) 144.3 4_457
C10 H10 O2 0.93 2.52 3.438(6) 169.3 4_457

loop_
_geom_torsion_atom_site_label_1
_geom_torsion_atom_site_label_2
_geom_torsion_atom_site_label_3
_geom_torsion_atom_site_label_4
_geom_torsion
O4 S1 N1 C7 -87.8(4)
C15 S1 N1 C7 162.7(3)
C6 C1 C2 C3 -2.1(10)
C7 C1 C2 C3 173.2(6)
C1 C2 C3 C4 0.0(12)
C2 C3 C4 C5 3.0(14)
C3 C4 C5 C6 -3.6(13)
C2 C1 C6 C5 1.4(9)
C7 C1 C6 C5 -174.0(5)
C4 C5 C6 C1 1.4(11)
S1 N1 C7 C1 77.6(5)
S1 N1 C7 C8 -162.1(3)
C2 C1 C7 N1 29.8(7)
C6 C1 C7 N1 -154.9(5)
C2 C1 C7 C8 -90.6(6)
C6 C1 C7 C8 84.7(6)
N1 C7 C8 C9 67.7(5)
C1 C7 C8 C9 -167.2(4)
C12 O3 C9 C10 20.5(7)
C12 O3 C9 C8 -162.8(4)
C7 C8 C9 C10 -111.3(6)
C7 C8 C9 O3 72.3(5)
O3 C9 C10 C11 7.6(8)
C8 C9 C10 C11 -168.6(5)
C12 O2 C11 O1 165.0(5)
C12 O2 C11 C10 -21.3(7)
C9 C10 C11 O1 165.7(6)
C9 C10 C11 O2 -7.4(8)
C9 O3 C12 O2 -45.1(6)
C9 O3 C12 C14 75.5(6)
C9 O3 C12 C13 -159.6(5)
C11 O2 C12 O3 46.4(6)
C11 O2 C12 C14 -73.9(6)
C11 O2 C12 C13 160.6(5)
O4 S1 C15 C16 -49.3(5)
N1 S1 C15 C16 66.1(5)
O4 S1 C15 C18 -172.7(5)
N1 S1 C15 C18 -57.3(5)
O4 S1 C15 C17 68.7(5)
N1 S1 C15 C17 -175.9(4)
